data_2219315
loop_
_publ_author_name
'Zhao, Ling-Ling'
'Teng, Da'

_publ_section_title
10-(4-Chlorophenyl)-9-(4-fluorophenyl)-3,3,6,6-tetramethyl-3,4,6,7,9,10-hexahydroacridine-1,8(2<i>H</i>,5<i>H</i>)-dione
_journal_coeditor_code FB2102
_journal_issue 9
_journal_name_full 'Acta Crystallographica Section E'
_journal_page_first o1772
_journal_page_last o1773
_journal_paper_doi 10.1107/S1600536808025695
_journal_volume 64
_journal_year 2008
_chemical_formula_iupac 'C29 H29 Cl F N O2'
_chemical_formula_moiety 'C29 H29 Cl F N O2'
_chemical_formula_sum 'C29 H29 Cl F N O2'
_chemical_formula_weight 477.98
_chemical_melting_point_gt 583
_chemical_melting_point_lt 585
_chemical_name_systematic
;
10-(4-Chlorophenyl)-9-(4-fluorophenyl)-3,3,6,6-tetramethyl-3,4,6,7,9,10-
hexahydroacridine-1,8(2<i>H</i>,5<i>H</i>)-dione
;
_space_group_IT_number 14
_symmetry_cell_setting monoclinic
_symmetry_space_group_name_Hall '-P 2ybc'
_symmetry_space_group_name_H-M 'P 1 21/c 1'
_atom_sites_solution_hydrogens difmap
_atom_sites_solution_primary direct
_atom_sites_solution_secondary difmap
_cell_angle_alpha 90.00
_cell_angle_beta 101.231(3)
_cell_angle_gamma 90.00
_cell_formula_units_Z 4
_cell_length_a 12.0985(12)
_cell_length_b 10.9001(10)
_cell_length_c 19.4724(18)
_cell_measurement_reflns_used 8097
_cell_measurement_temperature 113(2)
_cell_measurement_theta_max 27.9
_cell_measurement_theta_min 1.7
_cell_volume 2518.7(4)
_computing_cell_refinement 'CrystalClear (Rigaku, 1999)'
_computing_data_collection 'CrystalClear (Rigaku, 1999)'
_computing_data_reduction 'CrystalClear (Rigaku, 1999)'
_computing_molecular_graphics 'SHELXTL (Sheldrick, 2008)'
_computing_publication_material 'CrystalStructure (Rigaku/MSC, 2003)'
_computing_structure_refinement 'SHELXL97 (Sheldrick, 2008)'
_computing_structure_solution 'SHELXS97 (Sheldrick, 2008)'
_diffrn_ambient_temperature 113(2)
_diffrn_detector_area_resol_mean 14.63
_diffrn_measured_fraction_theta_full 0.999
_diffrn_measured_fraction_theta_max 0.999
_diffrn_measurement_device_type 'Rigaku Saturn'
_diffrn_measurement_method \w
_diffrn_radiation_monochromator confocal
_diffrn_radiation_source 'rotating anode'
_diffrn_radiation_type MoK\a
_diffrn_radiation_wavelength 0.71070
_diffrn_reflns_av_R_equivalents 0.0400
_diffrn_reflns_av_sigmaI/netI 0.0336
_diffrn_reflns_limit_h_max 15
_diffrn_reflns_limit_h_min -15
_diffrn_reflns_limit_k_max 14
_diffrn_reflns_limit_k_min -14
_diffrn_reflns_limit_l_max 25
_diffrn_reflns_limit_l_min -25
_diffrn_reflns_number 30908
_diffrn_reflns_theta_full 27.89
_diffrn_reflns_theta_max 27.89
_diffrn_reflns_theta_min 1.72
_diffrn_standards_number 0
_exptl_absorpt_coefficient_mu 0.185
_exptl_absorpt_correction_T_max 0.9674
_exptl_absorpt_correction_T_min 0.9431
_exptl_absorpt_correction_type multi-scan
_exptl_absorpt_process_details '(CrystalClear; Rigaku, 1999)'
_exptl_crystal_colour yellow
_exptl_crystal_density_diffrn 1.260
_exptl_crystal_density_method 'not measured'
_exptl_crystal_description block
_exptl_crystal_F_000 1008
_exptl_crystal_size_max 0.32
_exptl_crystal_size_mid 0.20
_exptl_crystal_size_min 0.18
_refine_diff_density_max 0.423
_refine_diff_density_min -0.447
_refine_ls_extinction_coef 0.0058(9)
_refine_ls_extinction_expression Fc^*^=kFc[1+0.001xFc^2^\l^3^/sin(2\q)]^-1/4^
_refine_ls_extinction_method 'SHELXL97 (Sheldrick, 2008)'
_refine_ls_goodness_of_fit_ref 1.102
_refine_ls_hydrogen_treatment constr
_refine_ls_matrix_type full
_refine_ls_number_constraints 112
_refine_ls_number_parameters 312
_refine_ls_number_reflns 6016
_refine_ls_number_restraints 0
_refine_ls_restrained_S_all 1.102
_refine_ls_R_factor_all 0.0631
_refine_ls_R_factor_gt 0.0549
_refine_ls_shift/su_max 0.001
_refine_ls_shift/su_mean 0.000
_refine_ls_structure_factor_coef Fsqd
_refine_ls_weighting_details 'calc w = 1/[\s^2^(Fo^2^)+(0.0579P)^2^+1.0431P] where P=(Fo^2^+2Fc^2^)/3'
_refine_ls_weighting_scheme calc
_refine_ls_wR_factor_gt 0.1314
_refine_ls_wR_factor_ref 0.1370
_reflns_number_gt 5436
_reflns_number_total 6016
_reflns_threshold_expression I>2\s(I)
_cod_data_source_file fb2102.cif
_cod_data_source_block I
_cod_original_sg_symbol_H-M 'P 21/c'
_cod_database_code 2219315
_cod_database_fobs_code 2219315

loop_
_symmetry_equiv_pos_as_xyz
'x, y, z'
'-x, y+1/2, -z+1/2'
'-x, -y, -z'
'x, -y-1/2, z-1/2'

loop_
_atom_site_type_symbol
_atom_site_label
_atom_site_fract_x
_atom_site_fract_y
_atom_site_fract_z
_atom_site_U_iso_or_equiv
_atom_site_adp_type
_atom_site_calc_flag
_atom_site_refinement_flags
_atom_site_occupancy
Cl Cl1 0.86649(5) 1.04288(4) 0.25315(3) 0.04213(16) Uani d . 1
F F1 1.03322(14) 0.02721(16) 0.07820(8) 0.0761(5) Uani d . 1
O O1 0.56729(11) 0.16766(11) 0.17692(7) 0.0326(3) Uani d . 1
O O2 0.57270(11) 0.31474(12) -0.06509(7) 0.0330(3) Uani d . 1
N N1 0.70646(12) 0.56013(12) 0.13279(7) 0.0229(3) Uani d . 1
C C1 0.67413(13) 0.47215(14) 0.17771(8) 0.0219(3) Uani d . 1
C C2 0.64094(13) 0.35886(15) 0.15353(8) 0.0223(3) Uani d . 1
C C3 0.64825(14) 0.31701(14) 0.08070(9) 0.0231(3) Uani d . 1
H H3 0.5793 0.2681 0.0614 0.028 Uiso calc R 1
C C4 0.65130(13) 0.42790(15) 0.03444(9) 0.0231(3) Uani d . 1
C C5 0.68642(13) 0.53925(14) 0.06063(9) 0.0224(3) Uani d . 1
C C6 0.74535(14) 0.67913(14) 0.16009(8) 0.0228(3) Uani d . 1
C C7 0.85853(15) 0.69498(17) 0.18908(10) 0.0304(4) Uani d . 1
H H7 0.9099 0.6289 0.1895 0.036 Uiso calc R 1
C C8 0.89647(16) 0.80758(18) 0.21746(10) 0.0336(4) Uani d . 1
H H8 0.9738 0.8194 0.2376 0.040 Uiso calc R 1
C C9 0.82031(15) 0.90184(16) 0.21587(9) 0.0278(4) Uani d . 1
C C10 0.70815(15) 0.88861(15) 0.18595(9) 0.0269(4) Uani d . 1
H H10 0.6576 0.9557 0.1844 0.032 Uiso calc R 1
C C11 0.67004(14) 0.77543(15) 0.15803(9) 0.0244(3) Uani d . 1
H H11 0.5927 0.7642 0.1376 0.029 Uiso calc R 1
C C12 0.67473(15) 0.51183(15) 0.25200(9) 0.0263(4) Uani d . 1
H H12A 0.6074 0.5631 0.2527 0.032 Uiso calc R 1
H H12B 0.7422 0.5631 0.2686 0.032 Uiso calc R 1
C C13 0.67515(15) 0.40361(15) 0.30251(9) 0.0264(4) Uani d . 1
C C14 0.58278(15) 0.31382(16) 0.26947(9) 0.0274(4) Uani d . 1
H H14A 0.5842 0.2417 0.3006 0.033 Uiso calc R 1
H H14B 0.5085 0.3541 0.2656 0.033 Uiso calc R 1
C C15 0.59618(13) 0.27108(15) 0.19831(9) 0.0242(3) Uani d . 1
C C16 0.65091(19) 0.45153(17) 0.37181(10) 0.0365(4) Uani d . 1
H H16A 0.5787 0.4952 0.3632 0.055 Uiso calc R 1
H H16B 0.7111 0.5077 0.3931 0.055 Uiso calc R 1
H H16C 0.6474 0.3825 0.4035 0.055 Uiso calc R 1
C C17 0.78922(16) 0.33872(18) 0.31572(11) 0.0367(4) Uani d . 1
H H17A 0.8487 0.3977 0.3342 0.055 Uiso calc R 1
H H17B 0.8031 0.3043 0.2717 0.055 Uiso calc R 1
H H17C 0.7890 0.2725 0.3497 0.055 Uiso calc R 1
C C18 0.70364(15) 0.64547(15) 0.01412(9) 0.0263(4) Uani d . 1
H H18A 0.7669 0.6965 0.0386 0.032 Uiso calc R 1
H H18B 0.6350 0.6970 0.0056 0.032 Uiso calc R 1
C C19 0.72913(15) 0.60365(16) -0.05647(9) 0.0276(4) Uani d . 1
C C20 0.63778(15) 0.51338(17) -0.08888(9) 0.0293(4) Uani d . 1
H H20A 0.5663 0.5589 -0.1036 0.035 Uiso calc R 1
H H20B 0.6584 0.4777 -0.1314 0.035 Uiso calc R 1
C C21 0.61825(14) 0.41026(16) -0.04108(9) 0.0264(4) Uani d . 1
C C22 0.84573(16) 0.54320(18) -0.04596(10) 0.0338(4) Uani d . 1
H H22A 0.8465 0.4697 -0.0168 0.051 Uiso calc R 1
H H22B 0.9029 0.6011 -0.0228 0.051 Uiso calc R 1
H H22C 0.8622 0.5201 -0.0916 0.051 Uiso calc R 1
C C23 0.72650(17) 0.71613(17) -0.10400(10) 0.0347(4) Uani d . 1
H H23A 0.7434 0.6909 -0.1491 0.052 Uiso calc R 1
H H23B 0.7829 0.7758 -0.0818 0.052 Uiso calc R 1
H H23C 0.6515 0.7537 -0.1114 0.052 Uiso calc R 1
C C24 0.75157(15) 0.23635(15) 0.08100(9) 0.0262(4) Uani d . 1
C C25 0.85885(16) 0.28331(19) 0.10536(10) 0.0350(4) Uani d . 1
H H25 0.8671 0.3649 0.1227 0.042 Uiso calc R 1
C C26 0.95412(18) 0.2128(2) 0.10467(11) 0.0443(5) Uani d . 1
H H26 1.0274 0.2449 0.1214 0.053 Uiso calc R 1
C C27 0.9395(2) 0.0961(2) 0.07926(11) 0.0480(6) Uani d . 1
C C28 0.8360(2) 0.0456(2) 0.05529(11) 0.0479(6) Uani d . 1
H H28 0.8289 -0.0363 0.0382 0.057 Uiso calc R 1
C C29 0.74091(18) 0.11699(17) 0.05649(10) 0.0357(4) Uani d . 1
H H29 0.6680 0.0834 0.0403 0.043 Uiso calc R 1

loop_
_atom_site_aniso_label
_atom_site_aniso_U_11
_atom_site_aniso_U_22
_atom_site_aniso_U_33
_atom_site_aniso_U_12
_atom_site_aniso_U_13
_atom_site_aniso_U_23
Cl1 0.0539(3) 0.0306(3) 0.0401(3) -0.0193(2) 0.0050(2) -0.00797(19)
F1 0.0758(10) 0.1001(13) 0.0550(9) 0.0666(10) 0.0195(8) 0.0108(8)
O1 0.0356(7) 0.0234(6) 0.0404(7) -0.0077(5) 0.0110(6) -0.0044(5)
O2 0.0345(7) 0.0322(7) 0.0303(7) -0.0003(5) 0.0012(5) -0.0087(5)
N1 0.0274(7) 0.0189(6) 0.0234(7) -0.0022(5) 0.0071(5) -0.0024(5)
C1 0.0220(8) 0.0207(8) 0.0236(8) 0.0005(6) 0.0060(6) -0.0010(6)
C2 0.0210(8) 0.0212(8) 0.0255(8) 0.0014(6) 0.0062(6) -0.0019(6)
C3 0.0240(8) 0.0199(8) 0.0255(8) -0.0012(6) 0.0051(6) -0.0040(6)
C4 0.0214(8) 0.0228(8) 0.0249(8) 0.0013(6) 0.0042(6) -0.0019(6)
C5 0.0215(8) 0.0215(8) 0.0248(8) 0.0021(6) 0.0058(6) -0.0007(6)
C6 0.0272(8) 0.0195(8) 0.0225(8) -0.0033(6) 0.0069(6) -0.0011(6)
C7 0.0247(9) 0.0297(9) 0.0361(10) 0.0017(7) 0.0042(7) 0.0027(7)
C8 0.0251(9) 0.0359(10) 0.0374(10) -0.0087(7) 0.0000(7) 0.0017(8)
C9 0.0338(9) 0.0255(8) 0.0242(8) -0.0101(7) 0.0058(7) -0.0005(7)
C10 0.0297(9) 0.0215(8) 0.0310(9) -0.0012(7) 0.0093(7) -0.0027(7)
C11 0.0231(8) 0.0227(8) 0.0281(8) -0.0023(6) 0.0065(6) -0.0025(6)
C12 0.0355(9) 0.0201(8) 0.0248(8) -0.0015(7) 0.0097(7) -0.0032(6)
C13 0.0335(9) 0.0199(8) 0.0253(8) -0.0007(7) 0.0046(7) -0.0001(6)
C14 0.0311(9) 0.0244(8) 0.0282(9) -0.0023(7) 0.0091(7) 0.0014(7)
C15 0.0203(8) 0.0207(8) 0.0314(9) 0.0002(6) 0.0044(6) -0.0022(6)
C16 0.0572(13) 0.0263(9) 0.0267(9) -0.0019(8) 0.0100(8) 0.0006(7)
C17 0.0349(10) 0.0314(10) 0.0394(11) 0.0016(8) -0.0038(8) -0.0039(8)
C18 0.0303(9) 0.0230(8) 0.0268(9) 0.0019(7) 0.0084(7) 0.0003(7)
C19 0.0307(9) 0.0282(9) 0.0249(8) 0.0044(7) 0.0081(7) 0.0028(7)
C20 0.0307(9) 0.0318(9) 0.0243(8) 0.0053(7) 0.0028(7) 0.0005(7)
C21 0.0217(8) 0.0286(9) 0.0283(9) 0.0059(7) 0.0039(6) -0.0034(7)
C22 0.0292(9) 0.0388(10) 0.0356(10) 0.0058(8) 0.0121(8) 0.0053(8)
C23 0.0415(11) 0.0330(10) 0.0309(10) 0.0053(8) 0.0106(8) 0.0067(8)
C24 0.0332(9) 0.0248(8) 0.0221(8) 0.0069(7) 0.0096(7) 0.0026(6)
C25 0.0299(10) 0.0371(10) 0.0395(11) 0.0063(8) 0.0107(8) 0.0043(8)
C26 0.0334(11) 0.0602(14) 0.0423(12) 0.0169(10) 0.0146(9) 0.0142(10)
C27 0.0546(14) 0.0618(15) 0.0310(10) 0.0382(12) 0.0168(9) 0.0116(10)
C28 0.0770(17) 0.0372(11) 0.0303(11) 0.0299(11) 0.0124(10) -0.0012(8)
C29 0.0515(12) 0.0278(9) 0.0273(9) 0.0104(8) 0.0058(8) -0.0018(7)

loop_
_atom_type_symbol
_atom_type_description
_atom_type_scat_dispersion_real
_atom_type_scat_dispersion_imag
_atom_type_scat_source
C C 0.0033 0.0016 'International Tables Vol C Tables 4.2.6.8 and 6.1.1.4'
H H 0.0000 0.0000 'International Tables Vol C Tables 4.2.6.8 and 6.1.1.4'
N N 0.0061 0.0033 'International Tables Vol C Tables 4.2.6.8 and 6.1.1.4'
O O 0.0106 0.0060 'International Tables Vol C Tables 4.2.6.8 and 6.1.1.4'
F F 0.0171 0.0103 'International Tables Vol C Tables 4.2.6.8 and 6.1.1.4'
Cl Cl 0.1484 0.1585 'International Tables Vol C Tables 4.2.6.8 and 6.1.1.4'

loop_
_geom_angle_atom_site_label_1
_geom_angle_atom_site_label_2
_geom_angle_atom_site_label_3
_geom_angle
C5 N1 C1 120.03(13)
C5 N1 C6 119.75(13)
C1 N1 C6 119.62(13)
C2 C1 N1 120.39(15)
C2 C1 C12 122.73(15)
N1 C1 C12 116.85(13)
C1 C2 C15 120.44(15)
C1 C2 C3 122.33(15)
C15 C2 C3 117.23(14)
C2 C3 C4 109.33(13)
C2 C3 C24 111.60(13)
C4 C3 C24 110.34(13)
C2 C3 H3 108.5
C4 C3 H3 108.5
C24 C3 H3 108.5
C5 C4 C21 120.15(15)
C5 C4 C3 122.35(15)
C21 C4 C3 117.47(14)
C4 C5 N1 120.36(15)
C4 C5 C18 122.15(15)
N1 C5 C18 117.48(14)
C11 C6 C7 120.61(15)
C11 C6 N1 120.28(14)
C7 C6 N1 119.11(15)
C6 C7 C8 119.77(17)
C6 C7 H7 120.1
C8 C7 H7 120.1
C9 C8 C7 118.91(16)
C9 C8 H8 120.5
C7 C8 H8 120.5
C10 C9 C8 122.13(16)
C10 C9 Cl1 118.55(14)
C8 C9 Cl1 119.32(14)
C9 C10 C11 118.90(16)
C9 C10 H10 120.6
C11 C10 H10 120.6
C6 C11 C10 119.66(15)
C6 C11 H11 120.2
C10 C11 H11 120.2
C1 C12 C13 113.13(13)
C1 C12 H12A 109.0
C13 C12 H12A 109.0
C1 C12 H12B 109.0
C13 C12 H12B 109.0
H12A C12 H12B 107.8
C17 C13 C16 109.41(15)
C17 C13 C14 109.67(14)
C16 C13 C14 109.88(15)
C17 C13 C12 110.72(15)
C16 C13 C12 109.02(14)
C14 C13 C12 108.12(14)
C15 C14 C13 112.68(14)
C15 C14 H14A 109.1
C13 C14 H14A 109.1
C15 C14 H14B 109.1
C13 C14 H14B 109.1
H14A C14 H14B 107.8
O1 C15 C2 120.69(16)
O1 C15 C14 121.55(15)
C2 C15 C14 117.72(14)
C13 C16 H16A 109.5
C13 C16 H16B 109.5
H16A C16 H16B 109.5
C13 C16 H16C 109.5
H16A C16 H16C 109.5
H16B C16 H16C 109.5
C13 C17 H17A 109.5
C13 C17 H17B 109.5
H17A C17 H17B 109.5
C13 C17 H17C 109.5
H17A C17 H17C 109.5
H17B C17 H17C 109.5
C5 C18 C19 112.63(14)
C5 C18 H18A 109.1
C19 C18 H18A 109.1
C5 C18 H18B 109.1
C19 C18 H18B 109.1
H18A C18 H18B 107.8
C20 C19 C23 109.80(15)
C20 C19 C22 110.63(15)
C23 C19 C22 109.55(15)
C20 C19 C18 107.87(14)
C23 C19 C18 108.60(14)
C22 C19 C18 110.36(14)
C21 C20 C19 114.50(14)
C21 C20 H20A 108.6
C19 C20 H20A 108.6
C21 C20 H20B 108.6
C19 C20 H20B 108.6
H20A C20 H20B 107.6
O2 C21 C4 120.67(16)
O2 C21 C20 120.69(16)
C4 C21 C20 118.61(15)
C19 C22 H22A 109.5
C19 C22 H22B 109.5
H22A C22 H22B 109.5
C19 C22 H22C 109.5
H22A C22 H22C 109.5
H22B C22 H22C 109.5
C19 C23 H23A 109.5
C19 C23 H23B 109.5
H23A C23 H23B 109.5
C19 C23 H23C 109.5
H23A C23 H23C 109.5
H23B C23 H23C 109.5
C29 C24 C25 118.83(17)
C29 C24 C3 121.26(16)
C25 C24 C3 119.90(15)
C26 C25 C24 121.0(2)
C26 C25 H25 119.5
C24 C25 H25 119.5
C27 C26 C25 118.1(2)
C27 C26 H26 121.0
C25 C26 H26 121.0
F1 C27 C26 118.0(2)
F1 C27 C28 118.9(2)
C26 C27 C28 123.11(19)
C27 C28 C29 118.3(2)
C27 C28 H28 120.8
C29 C28 H28 120.8
C24 C29 C28 120.6(2)
C24 C29 H29 119.7
C28 C29 H29 119.7

loop_
_geom_bond_atom_site_label_1
_geom_bond_atom_site_label_2
_geom_bond_distance
Cl1 C9 1.7449(18)
F1 C27 1.364(2)
O1 C15 1.229(2)
O2 C21 1.227(2)
N1 C5 1.397(2)
N1 C1 1.404(2)
N1 C6 1.445(2)
C1 C2 1.354(2)
C1 C12 1.509(2)
C2 C15 1.467(2)
C2 C3 1.509(2)
C3 C4 1.512(2)
C3 C24 1.527(2)
C3 H3 1.0000
C4 C5 1.353(2)
C4 C21 1.460(2)
C5 C18 1.509(2)
C6 C11 1.385(2)
C6 C7 1.387(2)
C7 C8 1.387(3)
C7 H7 0.9500
C8 C9 1.376(3)
C8 H8 0.9500
C9 C10 1.376(2)
C10 C11 1.390(2)
C10 H10 0.9500
C11 H11 0.9500
C12 C13 1.535(2)
C12 H12A 0.9900
C12 H12B 0.9900
C13 C17 1.527(2)
C13 C16 1.528(2)
C13 C14 1.530(2)
C14 C15 1.500(2)
C14 H14A 0.9900
C14 H14B 0.9900
C16 H16A 0.9800
C16 H16B 0.9800
C16 H16C 0.9800
C17 H17A 0.9800
C17 H17B 0.9800
C17 H17C 0.9800
C18 C19 1.535(2)
C18 H18A 0.9900
C18 H18B 0.9900
C19 C20 1.522(3)
C19 C23 1.533(2)
C19 C22 1.534(2)
C20 C21 1.507(3)
C20 H20A 0.9900
C20 H20B 0.9900
C22 H22A 0.9800
C22 H22B 0.9800
C22 H22C 0.9800
C23 H23A 0.9800
C23 H23B 0.9800
C23 H23C 0.9800
C24 C29 1.383(2)
C24 C25 1.390(3)
C25 C26 1.388(3)
C25 H25 0.9500
C26 C27 1.364(3)
C26 H26 0.9500
C27 C28 1.364(4)
C28 C29 1.393(3)
C28 H28 0.9500
C29 H29 0.9500

loop_
_geom_hbond_atom_site_label_D
_geom_hbond_atom_site_label_H
_geom_hbond_atom_site_label_A
_geom_hbond_site_symmetry_A
_geom_hbond_distance_DH
_geom_hbond_distance_HA
_geom_hbond_distance_DA
_geom_hbond_angle_DHA
C16 H16C O2 4_566 0.98 2.45 3.359(2) 153.3
C11 H11 O2 3_665 0.95 2.37 3.286(2) 160.4
C10 H10 O1 1_565 0.95 2.55 3.474(2) 165.1
C16 H16A O1 2_655 0.98 2.59 3.528(2) 159.3
C17 H17A F1 2_755 0.98 2.45 3.373(2) 157.1

loop_
_geom_torsion_atom_site_label_1
_geom_torsion_atom_site_label_2
_geom_torsion_atom_site_label_3
_geom_torsion_atom_site_label_4
_geom_torsion
C5 N1 C1 C2 11.0(2)
C6 N1 C1 C2 -177.87(14)
C5 N1 C1 C12 -166.96(14)
C6 N1 C1 C12 4.1(2)
N1 C1 C2 C15 -173.71(14)
C12 C1 C2 C15 4.2(2)
N1 C1 C2 C3 6.5(2)
C12 C1 C2 C3 -175.64(15)
C1 C2 C3 C4 -22.1(2)
C15 C2 C3 C4 158.08(14)
C1 C2 C3 C24 100.24(18)
C15 C2 C3 C24 -79.58(18)
C2 C3 C4 C5 23.5(2)
C24 C3 C4 C5 -99.62(18)
C2 C3 C4 C21 -158.60(14)
C24 C3 C4 C21 78.30(18)
C21 C4 C5 N1 173.05(14)
C3 C4 C5 N1 -9.1(2)
C21 C4 C5 C18 -5.9(2)
C3 C4 C5 C18 171.93(15)
C1 N1 C5 C4 -9.7(2)
C6 N1 C5 C4 179.21(15)
C1 N1 C5 C18 169.32(14)
C6 N1 C5 C18 -1.8(2)
C5 N1 C6 C11 79.2(2)
C1 N1 C6 C11 -91.90(19)
C5 N1 C6 C7 -101.61(19)
C1 N1 C6 C7 87.3(2)
C11 C6 C7 C8 1.2(3)
N1 C6 C7 C8 -177.99(16)
C6 C7 C8 C9 -0.3(3)
C7 C8 C9 C10 -1.2(3)
C7 C8 C9 Cl1 178.58(14)
C8 C9 C10 C11 1.7(3)
Cl1 C9 C10 C11 -178.07(13)
C7 C6 C11 C10 -0.7(3)
N1 C6 C11 C10 178.50(15)
C9 C10 C11 C6 -0.7(3)
C2 C1 C12 C13 20.1(2)
N1 C1 C12 C13 -161.93(14)
C1 C12 C13 C17 71.36(18)
C1 C12 C13 C16 -168.23(15)
C1 C12 C13 C14 -48.81(19)
C17 C13 C14 C15 -64.45(19)
C16 C13 C14 C15 175.25(14)
C12 C13 C14 C15 56.38(19)
C1 C2 C15 O1 -179.08(15)
C3 C2 C15 O1 0.7(2)
C1 C2 C15 C14 3.3(2)
C3 C2 C15 C14 -176.84(14)
C13 C14 C15 O1 147.61(16)
C13 C14 C15 C2 -34.8(2)
C4 C5 C18 C19 -25.5(2)
N1 C5 C18 C19 155.53(14)
C5 C18 C19 C20 52.13(18)
C5 C18 C19 C23 171.08(15)
C5 C18 C19 C22 -68.83(19)
C23 C19 C20 C21 -169.46(14)
C22 C19 C20 C21 69.51(19)
C18 C19 C20 C21 -51.28(19)
C5 C4 C21 O2 -170.52(16)
C3 C4 C21 O2 11.5(2)
C5 C4 C21 C20 7.5(2)
C3 C4 C21 C20 -170.44(14)
C19 C20 C21 O2 -159.05(16)
C19 C20 C21 C4 22.9(2)
C2 C3 C24 C29 120.14(17)
C4 C3 C24 C29 -118.09(17)
C2 C3 C24 C25 -60.7(2)
C4 C3 C24 C25 61.0(2)
C29 C24 C25 C26 0.6(3)
C3 C24 C25 C26 -178.51(17)
C24 C25 C26 C27 0.1(3)
C25 C26 C27 F1 179.58(18)
C25 C26 C27 C28 -0.7(3)
F1 C27 C28 C29 -179.85(18)
C26 C27 C28 C29 0.4(3)
C25 C24 C29 C28 -0.9(3)
C3 C24 C29 C28 178.23(16)
C27 C28 C29 C24 0.4(3)

loop_
_cod_related_entry_id
_cod_related_entry_database
_cod_related_entry_code
1 ChemSpider 20222835
